data_1515460
loop_
_publ_author_name
'Iengo, Elisabetta'
'Panto\,s, G. Dan'
'Sanders, Jeremy K. M.'
'Orlandi, Michele'
'Chiorboli, Claudio'
'Fracasso, Sandro'
'Scandola, Franco'

_publ_section_title
;
 A fully self-assembled non-symmetric triad for photoinduced charge
 separation
;
_journal_issue 4
_journal_name_full 'Chemical Science'
_journal_page_first 676
_journal_paper_doi 10.1039/c0sc00520g
_journal_volume 2
_journal_year 2011
_chemical_formula_moiety 'C26 H30 N2 O4'
_chemical_formula_sum 'C26 H30 N2 O4'
_chemical_formula_weight 434.52
_chemical_name_systematic
;
?
;
_space_group_IT_number 2
_symmetry_cell_setting triclinic
_symmetry_space_group_name_Hall '-P 1'
_symmetry_space_group_name_H-M 'P -1'
_atom_sites_solution_hydrogens geom
_atom_sites_solution_primary direct
_atom_sites_solution_secondary difmap
_audit_creation_method SHELXL-97
_cell_angle_alpha 96.566(2)
_cell_angle_beta 97.473(2)
_cell_angle_gamma 92.996(2)
_cell_formula_units_Z 1
_cell_length_a 4.8231(2)
_cell_length_b 8.3044(3)
_cell_length_c 14.2640(6)
_cell_measurement_reflns_used 8275
_cell_measurement_temperature 180(2)
_cell_measurement_theta_max 32.58
_cell_measurement_theta_min 1.00
_cell_volume 561.44(4)
_computing_cell_refinement 'HKL Scalepack (Otwinowski & Minor 1997)'
_computing_data_collection 'Collect (Nonius B.V. 1998)'
_computing_data_reduction
;
HKL Denzo and Scalepack (Otwinowski & Minor 1997)
;
_computing_publication_material 'SHELXL-97 (Sheldrick 1997)'
_computing_structure_refinement 'SHELXL-97 (Sheldrick 1997)'
_computing_structure_solution 'SIR-92 (Altomare et al. 1994)'
_diffrn_ambient_temperature 180(2)
_diffrn_measured_fraction_theta_full 0.987
_diffrn_measured_fraction_theta_max 0.987
_diffrn_measurement_device_type 'Nonius Kappa CCD'
_diffrn_measurement_method 'Thin slice \w and \f scans'
_diffrn_radiation_source 'fine-focus sealed tube'
_diffrn_radiation_type MoK\a
_diffrn_radiation_wavelength 0.71073
_diffrn_reflns_av_R_equivalents 0.0542
_diffrn_reflns_av_sigmaI/netI 0.0622
_diffrn_reflns_limit_h_max 7
_diffrn_reflns_limit_h_min -7
_diffrn_reflns_limit_k_max 12
_diffrn_reflns_limit_k_min -12
_diffrn_reflns_limit_l_max 21
_diffrn_reflns_limit_l_min -21
_diffrn_reflns_number 10430
_diffrn_reflns_theta_full 32.53
_diffrn_reflns_theta_max 32.53
_diffrn_reflns_theta_min 3.58
_exptl_absorpt_coefficient_mu 0.087
_exptl_absorpt_correction_T_max 0.997
_exptl_absorpt_correction_T_min 0.863
_exptl_absorpt_correction_type multi-scan
_exptl_absorpt_process_details
;
multi-scan from symmetry-related measurements
Sortav (Blessing 1995)
;
_exptl_crystal_colour yellow
_exptl_crystal_density_diffrn 1.285
_exptl_crystal_density_method 'not measured'
_exptl_crystal_description block
_exptl_crystal_F_000 232
_exptl_crystal_size_max 0.23
_exptl_crystal_size_mid 0.12
_exptl_crystal_size_min 0.02
_refine_diff_density_max 0.784
_refine_diff_density_min -0.522
_refine_diff_density_rms 0.101
_refine_ls_extinction_method none
_refine_ls_goodness_of_fit_ref 1.038
_refine_ls_hydrogen_treatment constr
_refine_ls_matrix_type full
_refine_ls_number_parameters 141
_refine_ls_number_reflns 4026
_refine_ls_number_restraints 18
_refine_ls_restrained_S_all 1.047
_refine_ls_R_factor_all 0.1532
_refine_ls_R_factor_gt 0.0966
_refine_ls_shift/su_max 0.000
_refine_ls_shift/su_mean 0.000
_refine_ls_structure_factor_coef Fsqd
_refine_ls_weighting_details 'calc w=1/[\s^2^(Fo^2^)+(0.1421P)^2^+0.3897P] where P=(Fo^2^+2Fc^2^)/3'
_refine_ls_weighting_scheme calc
_refine_ls_wR_factor_gt 0.2574
_refine_ls_wR_factor_ref 0.3050
_reflns_number_gt 2362
_reflns_number_total 4026
_reflns_threshold_expression >2sigma(I)
_cod_data_source_file c0sc00520g.txt
_cod_data_source_block js0617
_cod_original_sg_symbol_H-M P-1
_cod_database_code 1515460

loop_
_symmetry_equiv_pos_as_xyz
'x, y, z'
'-x, -y, -z'

loop_
_atom_site_label
_atom_site_type_symbol
_atom_site_fract_x
_atom_site_fract_y
_atom_site_fract_z
_atom_site_U_iso_or_equiv
_atom_site_adp_type
_atom_site_occupancy
_atom_site_symmetry_multiplicity
_atom_site_calc_flag
_atom_site_refinement_flags
_atom_site_disorder_assembly
_atom_site_disorder_group
N1 N 0.7922(4) 0.2883(2) 0.34598(13) 0.0333(4) Uani 1 1 d . B .
O1 O 0.4119(4) 0.1209(2) 0.27995(13) 0.0457(5) Uani 1 1 d . . .
O2 O 1.1744(4) 0.4546(2) 0.41097(13) 0.0438(5) Uani 1 1 d . . .
C1 C 0.6258(4) 0.1437(3) 0.33685(15) 0.0332(4) Uani 1 1 d . . .
C2 C 0.7194(4) 0.0206(2) 0.39999(14) 0.0296(4) Uani 1 1 d . . .
C3 C 0.5679(4) -0.1268(3) 0.39311(15) 0.0327(4) Uani 1 1 d . . .
H3 H 0.4080 -0.1513 0.3462 0.049 Uiso 1 1 calc R . .
C4 C 1.0364(4) 0.3268(3) 0.41001(15) 0.0324(4) Uani 1 1 d . . .
C5 C 1.1178(4) 0.2073(2) 0.47654(14) 0.0287(4) Uani 1 1 d . . .
C6 C 1.3511(4) 0.2413(3) 0.54469(15) 0.0327(4) Uani 1 1 d . . .
H6 H 1.4573 0.3423 0.5496 0.049 Uiso 1 1 calc R . .
C7 C 0.9586(4) 0.0574(2) 0.46891(14) 0.0273(4) Uani 1 1 d . . .
C1' C 0.7080(5) 0.4089(3) 0.28070(17) 0.0402(5) Uani 1 1 d D . .
H1'A H 0.7787 0.5189 0.3114 0.060 Uiso 1 1 calc R A 1
H1'B H 0.5009 0.4066 0.2689 0.060 Uiso 1 1 calc R A 1
C2' C 0.8197(6) 0.3762(3) 0.18645(18) 0.0474(6) Uani 0.499(5) 1 d PD B 1
H2'A H 1.0269 0.3815 0.1993 0.057 Uiso 0.499(5) 1 calc PR B 1
H2'B H 0.7560 0.2637 0.1584 0.057 Uiso 0.499(5) 1 calc PR B 1
C3' C 0.7388(14) 0.4862(7) 0.1143(4) 0.0465(9) Uiso 0.499(5) 1 d PD B 1
H3'A H 0.5318 0.4812 0.1002 0.056 Uiso 0.499(5) 1 calc PR B 1
H3'B H 0.8126 0.4479 0.0547 0.056 Uiso 0.499(5) 1 calc PR B 1
C4' C 0.8467(16) 0.6601(8) 0.1463(5) 0.0581(11) Uiso 0.499(5) 1 d PD B 1
H4'A H 1.0522 0.6646 0.1651 0.070 Uiso 0.499(5) 1 calc PR B 1
H4'B H 0.7609 0.7018 0.2029 0.070 Uiso 0.499(5) 1 calc PR B 1
C5' C 0.778(2) 0.7713(11) 0.0655(7) 0.0895(18) Uiso 0.499(5) 1 d PD B 1
H5'A H 0.8878 0.7421 0.0128 0.107 Uiso 0.499(5) 1 calc PR B 1
H5'B H 0.5763 0.7559 0.0398 0.107 Uiso 0.499(5) 1 calc PR B 1
C6' C 0.851(3) 0.9452(13) 0.1070(9) 0.123(3) Uiso 0.499(5) 1 d PD B 1
H6'A H 0.8237 1.0155 0.0564 0.184 Uiso 0.499(5) 1 calc PR B 1
H6'B H 1.0477 0.9576 0.1364 0.184 Uiso 0.499(5) 1 calc PR B 1
H6'C H 0.7303 0.9758 0.1554 0.184 Uiso 0.499(5) 1 calc PR B 1
C2" C 0.8197(6) 0.3762(3) 0.18645(18) 0.0474(6) Uani 0.501(5) 1 d PD B 2
H2"A H 0.7179 0.2791 0.1480 0.057 Uiso 0.501(5) 1 calc PR B 2
H2"B H 1.0215 0.3568 0.1972 0.057 Uiso 0.501(5) 1 calc PR B 2
C3" C 0.7736(13) 0.5322(7) 0.1329(4) 0.0465(9) Uiso 0.501(5) 1 d PD B 2
H3"A H 0.8098 0.5052 0.0664 0.056 Uiso 0.501(5) 1 calc PR B 2
H3"B H 0.5742 0.5565 0.1307 0.056 Uiso 0.501(5) 1 calc PR B 2
C4" C 0.9510(16) 0.6828(7) 0.1755(5) 0.0581(11) Uiso 0.501(5) 1 d PD B 2
H4"A H 1.1469 0.6542 0.1912 0.070 Uiso 0.501(5) 1 calc PR B 2
H4"B H 0.8845 0.7258 0.2357 0.070 Uiso 0.501(5) 1 calc PR B 2
C5" C 0.946(2) 0.8146(11) 0.1104(7) 0.0895(18) Uiso 0.501(5) 1 d PD B 2
H5"A H 1.0636 0.9103 0.1441 0.107 Uiso 0.501(5) 1 calc PR B 2
H5"B H 1.0328 0.7751 0.0537 0.107 Uiso 0.501(5) 1 calc PR B 2
C6" C 0.669(3) 0.8669(17) 0.0782(9) 0.123(3) Uiso 0.501(5) 1 d PD B 2
H6"A H 0.6895 0.9661 0.0478 0.184 Uiso 0.501(5) 1 calc PR B 2
H6"B H 0.5671 0.8886 0.1329 0.184 Uiso 0.501(5) 1 calc PR B 2
H6"C H 0.5648 0.7812 0.0322 0.184 Uiso 0.501(5) 1 calc PR B 2

loop_
_atom_site_aniso_label
_atom_site_aniso_U_11
_atom_site_aniso_U_22
_atom_site_aniso_U_33
_atom_site_aniso_U_23
_atom_site_aniso_U_13
_atom_site_aniso_U_12
N1 0.0303(9) 0.0345(9) 0.0369(9) 0.0120(7) 0.0042(7) 0.0032(7)
O1 0.0363(9) 0.0524(10) 0.0466(10) 0.0162(8) -0.0080(7) -0.0020(7)
O2 0.0446(10) 0.0345(8) 0.0536(10) 0.0142(7) 0.0070(7) -0.0064(7)
C1 0.0287(10) 0.0379(11) 0.0336(10) 0.0084(8) 0.0040(7) 0.0013(8)
C2 0.0254(9) 0.0323(10) 0.0313(9) 0.0059(7) 0.0040(7) -0.0002(7)
C3 0.0277(9) 0.0355(10) 0.0326(10) 0.0021(8) -0.0003(7) -0.0040(8)
C4 0.0305(10) 0.0314(10) 0.0367(10) 0.0064(8) 0.0089(8) 0.0005(7)
C5 0.0258(9) 0.0273(9) 0.0334(10) 0.0038(7) 0.0065(7) -0.0024(7)
C6 0.0304(10) 0.0287(9) 0.0378(11) 0.0024(8) 0.0044(8) -0.0062(7)
C7 0.0230(8) 0.0289(9) 0.0303(9) 0.0035(7) 0.0057(7) -0.0008(7)
C1' 0.0366(11) 0.0422(12) 0.0458(12) 0.0185(10) 0.0068(9) 0.0077(9)
C2' 0.0522(15) 0.0515(14) 0.0417(13) 0.0171(11) 0.0063(10) 0.0080(11)
C2" 0.0522(15) 0.0515(14) 0.0417(13) 0.0171(11) 0.0063(10) 0.0080(11)

loop_
_atom_type_symbol
_atom_type_description
_atom_type_scat_dispersion_real
_atom_type_scat_dispersion_imag
_atom_type_scat_source
C C 0.0033 0.0016 'International Tables Vol C Tables 4.2.6.8 and 6.1.1.4'
H H 0.0000 0.0000 'International Tables Vol C Tables 4.2.6.8 and 6.1.1.4'
N N 0.0061 0.0033 'International Tables Vol C Tables 4.2.6.8 and 6.1.1.4'
O O 0.0106 0.0060 'International Tables Vol C Tables 4.2.6.8 and 6.1.1.4'

loop_
_geom_angle_atom_site_label_1
_geom_angle_atom_site_label_2
_geom_angle_atom_site_label_3
_geom_angle
_geom_angle_site_symmetry_1
_geom_angle_site_symmetry_3
C4 N1 C1 125.11(18) . .
C4 N1 C1' 117.24(18) . .
C1 N1 C1' 117.62(18) . .
O1 C1 N1 120.9(2) . .
O1 C1 C2 122.0(2) . .
N1 C1 C2 117.09(18) . .
C3 C2 C7 120.18(19) . .
C3 C2 C1 120.11(18) . .
C7 C2 C1 119.68(18) . .
C2 C3 C6 120.40(19) . 2_756
C2 C3 H3 119.8 . .
C6 C3 H3 119.8 2_756 .
O2 C4 N1 120.7(2) . .
O2 C4 C5 122.1(2) . .
N1 C4 C5 117.21(18) . .
C6 C5 C7 120.17(19) . .
C6 C5 C4 120.10(18) . .
C7 C5 C4 119.72(18) . .
C5 C6 C3 120.25(19) . 2_756
C5 C6 H6 119.9 . .
C3 C6 H6 119.9 2_756 .
C2 C7 C7 119.6(2) . 2_756
C2 C7 C5 121.01(18) . .
C7 C7 C5 119.4(2) 2_756 .
N1 C1' C2' 112.2(2) . .
N1 C1' H1'A 109.2 . .
C2' C1' H1'A 109.2 . .
N1 C1' H1'B 109.2 . .
C2' C1' H1'B 109.2 . .
H1'A C1' H1'B 107.9 . .
C3' C2' C1' 116.6(3) . .
C3' C2' H2'A 108.1 . .
C1' C2' H2'A 108.1 . .
C3' C2' H2'B 108.1 . .
C1' C2' H2'B 108.1 . .
H2'A C2' H2'B 107.3 . .
C2' C3' C4' 112.8(5) . .
C2' C3' H3'A 109.0 . .
C4' C3' H3'A 109.0 . .
C2' C3' H3'B 109.0 . .
C4' C3' H3'B 109.0 . .
H3'A C3' H3'B 107.8 . .
C3' C4' C5' 111.7(6) . .
C3' C4' H4'A 109.3 . .
C5' C4' H4'A 109.3 . .
C3' C4' H4'B 109.3 . .
C5' C4' H4'B 109.3 . .
H4'A C4' H4'B 107.9 . .
C6' C5' C4' 108.5(8) . .
C6' C5' H5'A 110.0 . .
C4' C5' H5'A 110.0 . .
C6' C5' H5'B 110.0 . .
C4' C5' H5'B 110.0 . .
H5'A C5' H5'B 108.4 . .
C4" C3" H3"A 108.3 . .
C4" C3" H3"B 108.3 . .
H3"A C3" H3"B 107.4 . .
C3" C4" C5" 113.3(6) . .
C3" C4" H4"A 108.9 . .
C5" C4" H4"A 108.9 . .
C3" C4" H4"B 108.9 . .
C5" C4" H4"B 108.9 . .
H4"A C4" H4"B 107.7 . .
C6" C5" C4" 115.6(8) . .
C6" C5" H5"A 108.4 . .
C4" C5" H5"A 108.4 . .
C6" C5" H5"B 108.4 . .
C4" C5" H5"B 108.4 . .
H5"A C5" H5"B 107.4 . .
C5" C6" H6"A 109.5 . .
C5" C6" H6"B 109.5 . .
H6"A C6" H6"B 109.5 . .
C5" C6" H6"C 109.5 . .
H6"A C6" H6"C 109.5 . .
H6"B C6" H6"C 109.5 . .

loop_
_geom_bond_atom_site_label_1
_geom_bond_atom_site_label_2
_geom_bond_distance
_geom_bond_site_symmetry_2
N1 C4 1.392(3) .
N1 C1 1.393(3) .
N1 C1' 1.481(3) .
O1 C1 1.219(3) .
O2 C4 1.221(3) .
C1 C2 1.487(3) .
C2 C3 1.379(3) .
C2 C7 1.411(3) .
C3 C6 1.409(3) 2_756
C3 H3 0.9500 .
C4 C5 1.483(3) .
C5 C6 1.382(3) .
C5 C7 1.414(3) .
C6 C3 1.409(3) 2_756
C6 H6 0.9500 .
C7 C7 1.413(4) 2_756
C1' C2' 1.514(3) .
C1' H1'A 0.9900 .
C1' H1'B 0.9900 .
C2' C3' 1.481(6) .
C2' H2'A 0.9900 .
C2' H2'B 0.9900 .
C3' C4' 1.508(8) .
C3' H3'A 0.9900 .
C3' H3'B 0.9900 .
C4' C5' 1.571(10) .
C4' H4'A 0.9900 .
C4' H4'B 0.9900 .
C5' C6' 1.503(12) .
C5' H5'A 0.9900 .
C5' H5'B 0.9900 .
C6' H6'A 0.9800 .
C6' H6'B 0.9800 .
C6' H6'C 0.9800 .
C3" C4" 1.499(8) .
C3" H3"A 0.9900 .
C3" H3"B 0.9900 .
C4" C5" 1.513(10) .
C4" H4"A 0.9900 .
C4" H4"B 0.9900 .
C5" C6" 1.459(12) .
C5" H5"A 0.9900 .
C5" H5"B 0.9900 .
C6" H6"A 0.9800 .
C6" H6"B 0.9800 .
C6" H6"C 0.9800 .

loop_
_geom_torsion_atom_site_label_1
_geom_torsion_atom_site_label_2
_geom_torsion_atom_site_label_3
_geom_torsion_atom_site_label_4
_geom_torsion
_geom_torsion_site_symmetry_4
C4 N1 C1 O1 178.7(2) .
C1' N1 C1 O1 -3.2(3) .
C4 N1 C1 C2 -0.7(3) .
C1' N1 C1 C2 177.43(18) .
O1 C1 C2 C3 2.1(3) .
N1 C1 C2 C3 -178.47(19) .
O1 C1 C2 C7 -175.9(2) .
N1 C1 C2 C7 3.5(3) .
C7 C2 C3 C6 0.6(3) 2_756
C1 C2 C3 C6 -177.41(19) 2_756
C1 N1 C4 O2 177.6(2) .
C1' N1 C4 O2 -0.5(3) .
C1 N1 C4 C5 -2.9(3) .
C1' N1 C4 C5 178.91(18) .
O2 C4 C5 C6 2.3(3) .
N1 C4 C5 C6 -177.14(19) .
O2 C4 C5 C7 -176.6(2) .
N1 C4 C5 C7 3.9(3) .
C7 C5 C6 C3 0.1(3) 2_756
C4 C5 C6 C3 -178.82(19) 2_756
C3 C2 C7 C7 -0.3(3) 2_756
C1 C2 C7 C7 177.7(2) 2_756
C3 C2 C7 C5 179.49(19) .
C1 C2 C7 C5 -2.5(3) .
C6 C5 C7 C2 179.82(19) .
C4 C5 C7 C2 -1.3(3) .
C6 C5 C7 C7 -0.4(3) 2_756
C4 C5 C7 C7 178.5(2) 2_756
C4 N1 C1' C2' 92.9(3) .
C1 N1 C1' C2' -85.3(3) .
N1 C1' C2' C3' 177.8(3) .
C1' C2' C3' C4' 62.8(6) .
C2' C3' C4' C5' 175.6(6) .
C3' C4' C5' C6' 171.4(9) .
C3" C4" C5" C6" 56.8(11) .
